data_1565887
loop_
_publ_author_name
'Olejniczak, Anna'
'Katrusiak, Anna'
'Podsiad\/lo, Marcin'
'Katrusiak, Andrzej'

_publ_section_title
;
 Stochastic hydration of a high-nitrogen-content molecular compound
 recrystallized under pressure
;
_journal_issue 1
_journal_name_full IUCrJ
_journal_page_first 49
_journal_page_last 54
_journal_paper_doi 10.1107/S2052252521010381
_journal_volume 9
_journal_year 2022
_chemical_formula_moiety 'C4 H2 Cl N5'
_chemical_formula_sum 'C4 H2 Cl N5'
_chemical_formula_weight 155.56
_chemical_name_systematic 6-chloro-1,2,3,4-tetrazolo[1,5-b]pyridazine
_space_group_crystal_system monoclinic
_space_group_IT_number 14
_space_group_name_Hall '-P 2ybc'
_space_group_name_H-M_alt 'P 1 21/c 1'
_atom_sites_solution_hydrogens geom
_atom_sites_solution_primary direct
_audit_creation_date 2020-07-14
_audit_creation_method
;
Olex2 1.3
(compiled 2020.06.28 svn.raecde09e for OlexSys, GUI svn.r6132)
;
_cell_angle_alpha 90
_cell_angle_beta 101.159(16)
_cell_angle_gamma 90
_cell_formula_units_Z 4
_cell_length_a 7.864(4)
_cell_length_b 13.1668(6)
_cell_length_c 5.6843(4)
_cell_measurement_reflns_used 711
_cell_measurement_temperature 296(2)
_cell_measurement_theta_max 22.0390
_cell_measurement_theta_min 4.3340
_cell_volume 577.4(3)
_computing_cell_refinement 'CrysAlisPro 1.171.40.67a (Rigaku OD, 2019)'
_computing_data_collection 'CrysAlisPro 1.171.40.67a (Rigaku OD, 2019)'
_computing_data_reduction 'CrysAlisPro 1.171.40.67a (Rigaku OD, 2019)'
_computing_molecular_graphics 'Olex2 1.3 (Dolomanov et al., 2009)'
_computing_publication_material 'Olex2 1.3 (Dolomanov et al., 2009)'
_computing_structure_refinement 'SHELXL 2018/3 (Sheldrick, 2015)'
_computing_structure_solution 'SHELXT 2018/2 (Sheldrick, 2018)'
_diffrn_ambient_environment 'diamond-anvil cell'
_diffrn_ambient_pressure 250000
_diffrn_ambient_temperature 296
_diffrn_detector 'CCD plate'
_diffrn_detector_area_resol_mean 16.2413
_diffrn_detector_type Eos
_diffrn_measured_fraction_theta_full 0.335
_diffrn_measured_fraction_theta_max 0.310
_diffrn_measurement_details
;
List of Runs (angles in degrees, time in seconds):

  # Type    Start    End  Width  t~exp~   \w     \q     \k     \f   Frames
--------------------------------------------------------------------------
  1  \f    -35.00  19.75   0.75   20.00   0.00 -30.00   0.00    --    73
  2  \f    140.00 200.00   0.75   20.00   0.00 -30.00   0.00    --    80
  3  \f    160.00 217.00   0.75   20.00   0.00  30.00   0.00    --    76
  4  \f    -20.00  34.75   0.75   20.00   0.00  30.00   0.00    --    73
  5  \w    -24.00  24.00   0.75   20.00    --   30.00  39.46 -12.90   64
  6  \w    -24.00  24.00   0.75   20.00    --   30.00  39.46 167.10   64
  7  \w    -50.00  10.00   0.75   20.00    --  -30.00  39.46 167.10   80
  8  \w    -50.00  10.00   0.75   20.00    --  -30.00  39.46 -12.90   80
  9  \w    -64.00  -8.50   0.75   20.00    --  -30.00  81.40 -28.90   74
 10  \w    -64.00  -8.50   0.75   20.00    --  -30.00  81.40 151.10   74
 11  \w    -19.00   8.00   0.75   20.00    --   30.00  81.40 151.10   36
 12  \w    -19.00   8.00   0.75   20.00    --   30.00  81.40 -28.90   36
 13  \w    -43.00 -21.25   0.75   20.00    --   30.00 134.60 -56.90   29
 14  \w    -43.00 -21.25   0.75   20.00    --   30.00 134.60 123.10   29
 15  \w    -90.00 -36.00   0.75   20.00    --  -30.00 134.60 123.10   72
 16  \w    -90.00 -36.00   0.75   20.00    --  -30.00 134.60 -56.90   72
;
_diffrn_measurement_device 'four-circle diffractometer'
_diffrn_measurement_device_type 'KM-4 CCD'
_diffrn_measurement_method
;
HP omega scans - for more details see:
A. Budzianowski, A. Katrusiak in High-Pressure Crystallography
(Eds.: A. Katrusiak, P. F. McMillan),
Dordrecht: Kluwer Acad. Publ., 2004 pp.157-168
;
_diffrn_orient_matrix_type 'CrysAlisPro convention (1999,Acta A55,543-557)'
_diffrn_orient_matrix_UB_11 -0.0918354909
_diffrn_orient_matrix_UB_12 -0.0024125635
_diffrn_orient_matrix_UB_13 -0.0241131265
_diffrn_orient_matrix_UB_21 0.0042109730
_diffrn_orient_matrix_UB_22 -0.0538164071
_diffrn_orient_matrix_UB_23 0.0009669175
_diffrn_orient_matrix_UB_31 0.0003553104
_diffrn_orient_matrix_UB_32 -0.0000795683
_diffrn_orient_matrix_UB_33 0.1248763409
_diffrn_radiation_monochromator graphite
_diffrn_radiation_type MoK\a
_diffrn_radiation_wavelength 0.71073
_diffrn_reflns_av_R_equivalents 0.0400
_diffrn_reflns_av_unetI/netI 0.0279
_diffrn_reflns_Laue_measured_fraction_full 0.324
_diffrn_reflns_Laue_measured_fraction_max 0.298
_diffrn_reflns_limit_h_max 3
_diffrn_reflns_limit_h_min -3
_diffrn_reflns_limit_k_max 16
_diffrn_reflns_limit_k_min -16
_diffrn_reflns_limit_l_max 7
_diffrn_reflns_limit_l_min -6
_diffrn_reflns_number 3307
_diffrn_reflns_point_group_measured_fraction_full 0.324
_diffrn_reflns_point_group_measured_fraction_max 0.298
_diffrn_reflns_theta_full 25.242
_diffrn_reflns_theta_max 27.071
_diffrn_reflns_theta_min 3.968
_diffrn_source 'fine-focus sealed X-ray tube'
_diffrn_source_type 'Enhance (Mo) X-ray Source'
_exptl_absorpt_coefficient_mu 0.570
_exptl_absorpt_correction_T_max 1.00000
_exptl_absorpt_correction_T_min 0.47529
_exptl_absorpt_correction_type multi-scan
_exptl_absorpt_process_details
;
CrysAlisPro 1.171.39.46 (Rigaku Oxford Diffraction, 2018)
Empirical absorption correction using spherical harmonics,
 implemented in SCALE3 ABSPACK scaling algorithm.
;
_exptl_crystal_colour colourless
_exptl_crystal_density_diffrn 1.789
_exptl_crystal_description colourless
_exptl_crystal_F_000 312
_exptl_crystal_size_max 0.34
_exptl_crystal_size_mid 0.28
_exptl_crystal_size_min 0.27
_refine_diff_density_max 0.096
_refine_diff_density_min -0.101
_refine_diff_density_rms 0.028
_refine_ls_extinction_method none
_refine_ls_goodness_of_fit_ref 1.158
_refine_ls_hydrogen_treatment constr
_refine_ls_matrix_type full
_refine_ls_number_parameters 91
_refine_ls_number_reflns 379
_refine_ls_number_restraints 0
_refine_ls_restrained_S_all 1.158
_refine_ls_R_factor_all 0.0777
_refine_ls_R_factor_gt 0.0340
_refine_ls_shift/su_max 0.000
_refine_ls_shift/su_mean 0.000
_refine_ls_structure_factor_coef Fsqd
_refine_ls_weighting_details 'w=1/[\s^2^(Fo^2^)+(0.0224P)^2^+0.0843P] where P=(Fo^2^+2Fc^2^)/3'
_refine_ls_weighting_scheme calc
_refine_ls_wR_factor_gt 0.0570
_refine_ls_wR_factor_ref 0.0665
_reflns_Friedel_coverage 0.000
_reflns_number_gt 250
_reflns_number_total 379
_reflns_threshold_expression 'I > 2\s(I)'
_cod_data_source_file lt5042.cif
_cod_data_source_block C4H2N5Cl1@0_25GPa_phase_beta
_cod_original_cell_volume 577.5(3)
_cod_database_code 1565887
_shelx_shelxl_version_number 2018/3
_chemical_oxdiff_formula C4H2N5Cl1
_shelx_space_group_comment
;
The symmetry employed for this shelxl refinement is uniquely defined
by the following loop, which should always be used as a source of
symmetry information in preference to the above space-group names.
They are only intended as comments.
;
_reflns_odcompleteness_completeness 29.69
_reflns_odcompleteness_theta 27.01
_reflns_odcompleteness_iscentric 1
_olex2_refinement_description
;
1. Fixed Uiso
 At 1.2 times of:
  All C(H) groups
2.a Aromatic/amide H refined with riding coordinates:
 C8(H8), C7(H7)
;
_olex2_submission_special_instructions 'No special instructions were received'

loop_
_space_group_symop_operation_xyz
'x, y, z'
'-x, y+1/2, -z+1/2'
'-x, -y, -z'
'x, -y-1/2, z-1/2'

loop_
_atom_site_label
_atom_site_type_symbol
_atom_site_fract_x
_atom_site_fract_y
_atom_site_fract_z
_atom_site_U_iso_or_equiv
_atom_site_adp_type
_atom_site_occupancy
_atom_site_site_symmetry_order
_atom_site_calc_flag
_atom_site_refinement_flags_posn
_atom_site_refinement_flags_adp
_atom_site_refinement_flags_occupancy
_atom_site_disorder_assembly
_atom_site_disorder_group
Cl1 Cl 1.0263(9) 0.33933(10) 0.8415(3) 0.077(4) Uani 1 1 d . . . . .
N4 N 0.559(9) 0.3535(6) 0.537(4) 0.09(4) Uani 1 1 d . . . . .
N5 N 0.694(7) 0.3316(5) 0.7005(17) 0.05(2) Uani 1 1 d . . . . .
N1 N 0.392(6) 0.4159(9) 0.2282(19) 0.08(2) Uani 1 1 d . . . . .
N3 N 0.402(6) 0.3372(7) 0.574(4) 0.06(2) Uani 1 1 d . . . . .
N2 N 0.297(3) 0.3746(4) 0.3847(12) 0.075(15) Uani 1 1 d . . . . .
C8 C 0.708(5) 0.4246(4) 0.256(2) 0.045(16) Uani 1 1 d . . . . .
H8 H 0.709793 0.455552 0.109945 0.055 Uiso 1 1 calc R U . . .
C6 C 0.847(5) 0.3575(6) 0.637(3) 0.07(2) Uani 1 1 d . . . . .
C9 C 0.547(9) 0.4010(8) 0.323(3) 0.08(3) Uani 1 1 d . . . . .
C7 C 0.860(3) 0.4015(5) 0.4085(15) 0.04(2) Uani 1 1 d . . . . .
H7 H 0.966977 0.413585 0.366676 0.048 Uiso 1 1 calc R U . . .

loop_
_atom_site_aniso_label
_atom_site_aniso_U_11
_atom_site_aniso_U_22
_atom_site_aniso_U_33
_atom_site_aniso_U_23
_atom_site_aniso_U_13
_atom_site_aniso_U_12
Cl1 0.121(14) 0.0616(7) 0.0497(9) 0.0077(8) 0.020(3) 0.0041(18)
N4 0.20(11) 0.034(3) 0.047(10) 0.000(4) 0.05(2) 0.011(13)
N5 0.06(7) 0.042(2) 0.032(4) -0.002(3) -0.011(15) -0.005(9)
N1 0.15(7) 0.041(4) 0.055(7) 0.000(4) 0.023(18) 0.008(8)
N3 0.07(7) 0.049(3) 0.047(8) -0.004(4) 0.005(19) -0.004(10)
N2 0.12(5) 0.047(3) 0.061(4) -0.005(3) 0.017(12) 0.010(7)
C8 0.07(5) 0.039(2) 0.029(5) 0.000(3) 0.016(15) 0.012(8)
C6 0.14(7) 0.034(3) 0.046(8) 0.001(3) 0.039(19) 0.006(10)
C9 0.18(10) 0.029(3) 0.045(9) 0.004(5) 0.07(3) 0.011(16)
C7 0.05(6) 0.038(3) 0.040(6) 0.000(3) 0.027(14) 0.005(9)

loop_
_atom_type_symbol
_atom_type_description
_atom_type_scat_dispersion_real
_atom_type_scat_dispersion_imag
_atom_type_scat_source
C C 0.0033 0.0016 'International Tables Vol C Tables 4.2.6.8 and 6.1.1.4'
H H 0.0000 0.0000 'International Tables Vol C Tables 4.2.6.8 and 6.1.1.4'
Cl Cl 0.1484 0.1585 'International Tables Vol C Tables 4.2.6.8 and 6.1.1.4'
N N 0.0061 0.0033 'International Tables Vol C Tables 4.2.6.8 and 6.1.1.4'

loop_
_geom_angle_atom_site_label_1
_geom_angle_atom_site_label_2
_geom_angle_atom_site_label_3
_geom_angle
_geom_angle_site_symmetry_1
_geom_angle_site_symmetry_3
_geom_angle_publ_flag
N5 N4 N3 121(2) . . ?
N5 N4 C9 131(7) . . ?
N3 N4 C9 108(7) . . ?
N4 N5 C6 113.2(19) . . ?
C9 N1 N2 105.1(16) . . ?
N4 N3 N2 106(2) . . ?
N3 N2 N1 110(2) . . ?
C9 C8 H8 120.1 . . ?
C7 C8 H8 120.1 . . ?
C7 C8 C9 119.9(12) . . ?
N5 C6 Cl1 116.8(16) . . ?
N5 C6 C7 124(4) . . ?
C7 C6 Cl1 119(3) . . ?
N4 C9 C8 115(6) . . ?
N1 C9 N4 111(6) . . ?
N1 C9 C8 133.9(16) . . ?
C8 C7 C6 117(3) . . ?
C8 C7 H7 121.6 . . ?
C6 C7 H7 121.6 . . ?

loop_
_geom_bond_atom_site_label_1
_geom_bond_atom_site_label_2
_geom_bond_distance
_geom_bond_site_symmetry_2
_geom_bond_publ_flag
Cl1 C6 1.66(4) . ?
N4 N5 1.30(9) . ?
N4 N3 1.31(9) . ?
N4 C9 1.355(18) . ?
N5 C6 1.37(7) . ?
N1 N2 1.38(4) . ?
N1 C9 1.25(10) . ?
N3 N2 1.32(4) . ?
C8 H8 0.9300 . ?
C8 C9 1.43(9) . ?
C8 C7 1.37(5) . ?
C6 C7 1.44(2) . ?
C7 H7 0.9300 . ?

loop_
_geom_torsion_atom_site_label_1
_geom_torsion_atom_site_label_2
_geom_torsion_atom_site_label_3
_geom_torsion_atom_site_label_4
_geom_torsion
_geom_torsion_site_symmetry_1
_geom_torsion_site_symmetry_2
_geom_torsion_site_symmetry_3
_geom_torsion_site_symmetry_4
_geom_torsion_publ_flag
Cl1 C6 C7 C8 -173.4(6) . . . . ?
N4 N5 C6 Cl1 176.1(5) . . . . ?
N4 N5 C6 C7 -2.0(9) . . . . ?
N4 N3 N2 N1 -0.5(9) . . . . ?
N5 N4 N3 N2 175.1(4) . . . . ?
N5 N4 C9 N1 -173.8(12) . . . . ?
N5 N4 C9 C8 5.2(12) . . . . ?
N5 C6 C7 C8 4.7(9) . . . . ?
N3 N4 N5 C6 -177.4(9) . . . . ?
N3 N4 C9 N1 0.9(15) . . . . ?
N3 N4 C9 C8 179.9(8) . . . . ?
N2 N1 C9 N4 -1.1(15) . . . . ?
N2 N1 C9 C8 -179.9(8) . . . . ?
C9 N4 N5 C6 -3.3(11) . . . . ?
C9 N4 N3 N2 -0.2(11) . . . . ?
C9 N1 N2 N3 1.0(12) . . . . ?
C9 C8 C7 C6 -2.6(9) . . . . ?
C7 C8 C9 N4 -1.7(11) . . . . ?
C7 C8 C9 N1 177.0(13) . . . . ?
